data_4313710
loop_
_publ_author_name
'Gerd W. Rabe'
'Mei Zhang-Presse'
'Florian A. Riederer'
'Glenn P. A. Yap'

_publ_section_title
;
 Donor-Functionalized Lanthanide Terphenyl Complexes: Synthesis and
 Structural Characterization of 2,6-Di(o-anisol)phenyl Compounds of
 Ytterbium, Yttrium, and Samarium
;
_journal_name_full 'Inorganic Chemistry'
_journal_page_first 3527
_journal_page_last 3533
_journal_paper_doi 10.1021/ic0300161
_journal_volume 42
_journal_year 2003
_chemical_formula_sum 'C28 H45 N2 O2 Si4 Sm'
_chemical_formula_weight 704.37
_chemical_name_systematic
;
  ?
;
_space_group_IT_number 14
_symmetry_cell_setting monoclinic
_symmetry_space_group_name_Hall '-P 2ybc'
_symmetry_space_group_name_H-M 'P 1 21/c 1'
_atom_sites_solution_hydrogens mixed
_atom_sites_solution_primary direct
_atom_sites_solution_secondary difmap
_audit_creation_method SHELXL-97
_cell_angle_alpha 90.00
_cell_angle_beta 109.324(2)
_cell_angle_gamma 90.00
_cell_formula_units_Z 4
_cell_length_a 16.4865(15)
_cell_length_b 10.2719(9)
_cell_length_c 21.860(2)
_cell_measurement_reflns_used 'reflections from 60 data frames'
_cell_measurement_temperature 203(2)
_cell_measurement_theta_max 28.29
_cell_measurement_theta_min 1.47
_cell_volume 3493.4(5)
_computing_cell_refinement 'Bruker SMART'
_computing_data_collection 'Bruker SMART'
_computing_data_reduction 'Bruker SAINT'
_computing_molecular_graphics 'Bruker SHELXTL'
_computing_publication_material 'Bruker SHELXTL'
_computing_structure_refinement 'SHELXL-97 (Sheldrick, 1997)'
_computing_structure_solution 'SHELXS-97 (Sheldrick, 1990)'
_diffrn_ambient_temperature 203(2)
_diffrn_measured_fraction_theta_full 0.906
_diffrn_measured_fraction_theta_max 0.906
_diffrn_measurement_device_type 'CCD area detector'
_diffrn_measurement_method 'phi and omega scans'
_diffrn_radiation_monochromator graphite
_diffrn_radiation_source 'fine-focus sealed tube'
_diffrn_radiation_type MoK\a
_diffrn_radiation_wavelength 0.71073
_diffrn_reflns_av_R_equivalents 0.0414
_diffrn_reflns_av_sigmaI/netI 0.0482
_diffrn_reflns_limit_h_max 20
_diffrn_reflns_limit_h_min -22
_diffrn_reflns_limit_k_max 13
_diffrn_reflns_limit_k_min 0
_diffrn_reflns_limit_l_max 28
_diffrn_reflns_limit_l_min 0
_diffrn_reflns_number 22359
_diffrn_reflns_theta_full 28.52
_diffrn_reflns_theta_max 28.52
_diffrn_reflns_theta_min 1.31
_diffrn_standards_decay_% <1
_diffrn_standards_number '50 standard frames at start and end'
_exptl_absorpt_coefficient_mu 1.843
_exptl_absorpt_correction_T_max 1.000000
_exptl_absorpt_correction_T_min 0.809584
_exptl_absorpt_correction_type multi-scan
_exptl_absorpt_process_details 'Blessing,R., Acta Cryst. (1995) A51 33-38.'
_exptl_crystal_colour yellow
_exptl_crystal_density_diffrn 1.339
_exptl_crystal_density_meas 0
_exptl_crystal_density_method 'not measured'
_exptl_crystal_description block
_exptl_crystal_F_000 1444
_exptl_crystal_size_max 0.20
_exptl_crystal_size_mid 0.15
_exptl_crystal_size_min 0.10
_refine_diff_density_max 0.674
_refine_diff_density_min -0.642
_refine_diff_density_rms 0.097
_refine_ls_extinction_method none
_refine_ls_goodness_of_fit_ref 1.086
_refine_ls_hydrogen_treatment mixed
_refine_ls_matrix_type full
_refine_ls_number_parameters 346
_refine_ls_number_reflns 8046
_refine_ls_number_restraints 0
_refine_ls_restrained_S_all 1.086
_refine_ls_R_factor_all 0.0633
_refine_ls_R_factor_gt 0.0409
_refine_ls_shift/su_max 0.001
_refine_ls_shift/su_mean 0.000
_refine_ls_structure_factor_coef Fsqd
_refine_ls_weighting_details 'calc w=1/[\s^2^(Fo^2^)+(0.0370P)^2^+2.9426P] where P=(Fo^2^+2Fc^2^)/3'
_refine_ls_weighting_scheme calc
_refine_ls_wR_factor_gt 0.0856
_refine_ls_wR_factor_ref 0.0927
_reflns_number_gt 6178
_reflns_number_total 8046
_reflns_threshold_expression >2sigma(I)
_cod_data_source_file ic0300161_3.cif
_cod_data_source_block gr2005
_cod_depositor_comments
;
The following automatic conversions were performed:

'_symmetry_cell_setting' value 'Monoclinic' changed to 'monoclinic'
according to the built-in table from CIF Core dictionary named
'cif_core.dic' version 2.4.1 from 2010-06-29.

Automatic conversion script
Id: cif_fix_values 1646 2011-03-28 12:23:43Z adriana 
;
_cod_database_code 4313710

loop_
_symmetry_equiv_pos_as_xyz
'x, y, z'
'-x, y+1/2, -z+1/2'
'-x, -y, -z'
'x, -y-1/2, z-1/2'

loop_
_atom_site_label
_atom_site_type_symbol
_atom_site_fract_x
_atom_site_fract_y
_atom_site_fract_z
_atom_site_U_iso_or_equiv
_atom_site_adp_type
_atom_site_occupancy
_atom_site_symmetry_multiplicity
_atom_site_calc_flag
_atom_site_refinement_flags
_atom_site_disorder_assembly
_atom_site_disorder_group
Sm Sm 0.262721(14) 0.057603(19) 0.364491(10) 0.02812(7) Uani 1 1 d . . .
O1 O 0.40767(18) -0.0442(3) 0.41738(13) 0.0337(6) Uani 1 1 d . . .
O2 O 0.18607(19) 0.2651(3) 0.32177(14) 0.0393(7) Uani 1 1 d . . .
N1 N 0.1822(2) 0.0329(3) 0.43262(17) 0.0358(8) Uani 1 1 d . . .
N2 N 0.2314(2) -0.0698(4) 0.27292(17) 0.0415(9) Uani 1 1 d . . .
Si1 Si 0.24333(8) 0.05260(12) 0.51210(6) 0.0388(3) Uani 1 1 d . . .
H1 H 0.329(3) 0.083(4) 0.510(2) 0.047 Uiso 1 1 d . . .
Si2 Si 0.07695(9) -0.00721(13) 0.39754(6) 0.0384(3) Uani 1 1 d . . .
H2 H 0.059(3) 0.005(4) 0.326(2) 0.046 Uiso 1 1 d . . .
Si3 Si 0.21832(9) -0.22744(14) 0.29145(6) 0.0451(3) Uani 1 1 d . . .
H3 H 0.240(3) -0.236(5) 0.359(2) 0.054 Uiso 1 1 d . . .
Si4 Si 0.23245(8) 0.00394(14) 0.20326(6) 0.0415(3) Uani 1 1 d . . .
H4 H 0.263(3) 0.137(4) 0.226(2) 0.050 Uiso 1 1 d . . .
C1 C 0.4283(3) -0.1406(4) 0.4692(2) 0.0424(11) Uani 1 1 d . . .
H1A H 0.4876 -0.1681 0.4793 0.064 Uiso 1 1 calc R . .
H1B H 0.3907 -0.2153 0.4553 0.064 Uiso 1 1 calc R . .
H1C H 0.4204 -0.1026 0.5075 0.064 Uiso 1 1 calc R . .
C2 C 0.4588(3) -0.0465(4) 0.37667(19) 0.0320(9) Uani 1 1 d . . .
C3 C 0.4891(3) -0.1649(5) 0.3618(2) 0.0433(11) Uani 1 1 d . . .
H3A H 0.4766 -0.2426 0.3796 0.052 Uiso 1 1 calc R . .
C4 C 0.5381(3) -0.1683(5) 0.3202(2) 0.0511(12) Uani 1 1 d . . .
H4A H 0.5593 -0.2479 0.3106 0.061 Uiso 1 1 calc R . .
C5 C 0.5547(3) -0.0541(6) 0.2936(2) 0.0516(12) Uani 1 1 d . . .
H5A H 0.5860 -0.0556 0.2646 0.062 Uiso 1 1 calc R . .
C6 C 0.5253(3) 0.0633(5) 0.3096(2) 0.0421(10) Uani 1 1 d . . .
H6A H 0.5377 0.1400 0.2910 0.051 Uiso 1 1 calc R . .
C7 C 0.4773(3) 0.0734(4) 0.3527(2) 0.0335(9) Uani 1 1 d . . .
C8 C 0.4544(3) 0.2051(4) 0.37209(19) 0.0325(9) Uani 1 1 d . . .
C9 C 0.5163(3) 0.3035(4) 0.3818(2) 0.0395(10) Uani 1 1 d . . .
H9A H 0.5698 0.2843 0.3773 0.047 Uiso 1 1 calc R . .
C10 C 0.4997(3) 0.4286(4) 0.3981(2) 0.0461(11) Uani 1 1 d . . .
H10A H 0.5412 0.4943 0.4035 0.055 Uiso 1 1 calc R . .
C11 C 0.4217(3) 0.4571(4) 0.4064(2) 0.0426(11) Uani 1 1 d . . .
H11A H 0.4104 0.5420 0.4174 0.051 Uiso 1 1 calc R . .
C12 C 0.3598(3) 0.3592(4) 0.3985(2) 0.0341(9) Uani 1 1 d . . .
C13 C 0.3739(3) 0.2293(4) 0.38054(19) 0.0317(9) Uani 1 1 d . . .
C14 C 0.2779(3) 0.3963(4) 0.4107(2) 0.0353(9) Uani 1 1 d . . .
C15 C 0.2807(3) 0.4816(4) 0.4620(2) 0.0453(11) Uani 1 1 d . . .
H15A H 0.3345 0.5114 0.4892 0.054 Uiso 1 1 calc R . .
C16 C 0.2069(4) 0.5233(4) 0.4738(3) 0.0515(13) Uani 1 1 d . . .
H16A H 0.2114 0.5809 0.5082 0.062 Uiso 1 1 calc R . .
C17 C 0.1272(4) 0.4802(4) 0.4351(3) 0.0496(12) Uani 1 1 d . . .
H17A H 0.0773 0.5081 0.4431 0.060 Uiso 1 1 calc R . .
C18 C 0.1210(3) 0.3958(4) 0.3845(2) 0.0441(11) Uani 1 1 d . . .
H18A H 0.0669 0.3662 0.3579 0.053 Uiso 1 1 calc R . .
C19 C 0.1952(3) 0.3544(4) 0.3728(2) 0.0366(10) Uani 1 1 d . . .
C20 C 0.1384(4) 0.3097(6) 0.2590(3) 0.086(2) Uani 1 1 d . . .
H20A H 0.1185 0.3977 0.2618 0.129 Uiso 1 1 calc R . .
H20B H 0.0894 0.2531 0.2403 0.129 Uiso 1 1 calc R . .
H20C H 0.1746 0.3091 0.2320 0.129 Uiso 1 1 calc R . .
C21 C 0.2092(4) 0.1849(5) 0.5571(2) 0.0593(14) Uani 1 1 d . . .
H21A H 0.2103 0.1525 0.5991 0.089 Uiso 1 1 calc R . .
H21B H 0.1513 0.2127 0.5325 0.089 Uiso 1 1 calc R . .
H21C H 0.2482 0.2582 0.5631 0.089 Uiso 1 1 calc R . .
C22 C 0.2554(3) -0.1015(5) 0.5606(2) 0.0521(13) Uani 1 1 d . . .
H22A H 0.2484 -0.0824 0.6020 0.078 Uiso 1 1 calc R . .
H22B H 0.3121 -0.1380 0.5678 0.078 Uiso 1 1 calc R . .
H22C H 0.2120 -0.1637 0.5371 0.078 Uiso 1 1 calc R . .
C23 C -0.0007(3) 0.1018(5) 0.4200(3) 0.0540(13) Uani 1 1 d . . .
H23A H -0.0476 0.0500 0.4244 0.081 Uiso 1 1 calc R . .
H23B H -0.0233 0.1665 0.3863 0.081 Uiso 1 1 calc R . .
H23C H 0.0288 0.1451 0.4607 0.081 Uiso 1 1 calc R . .
C24 C 0.0511(3) -0.1798(5) 0.4128(3) 0.0515(12) Uani 1 1 d . . .
H24A H -0.0028 -0.1819 0.4217 0.077 Uiso 1 1 calc R . .
H24B H 0.0967 -0.2143 0.4497 0.077 Uiso 1 1 calc R . .
H24C H 0.0460 -0.2323 0.3748 0.077 Uiso 1 1 calc R . .
C25 C 0.1039(3) -0.2859(5) 0.2632(3) 0.0597(14) Uani 1 1 d . . .
H25A H 0.1008 -0.3707 0.2430 0.090 Uiso 1 1 calc R . .
H25B H 0.0682 -0.2247 0.2320 0.090 Uiso 1 1 calc R . .
H25C H 0.0837 -0.2926 0.3000 0.090 Uiso 1 1 calc R . .
C26 C 0.2845(4) -0.3491(5) 0.2652(3) 0.0609(15) Uani 1 1 d . . .
H26A H 0.2487 -0.4225 0.2448 0.091 Uiso 1 1 calc R . .
H26B H 0.3312 -0.3791 0.3026 0.091 Uiso 1 1 calc R . .
H26C H 0.3079 -0.3088 0.2345 0.091 Uiso 1 1 calc R . .
C27 C 0.1246(3) 0.0039(6) 0.1379(3) 0.0564(13) Uani 1 1 d . . .
H27A H 0.1319 -0.0128 0.0964 0.085 Uiso 1 1 calc R . .
H27B H 0.0974 0.0880 0.1368 0.085 Uiso 1 1 calc R . .
H27C H 0.0889 -0.0635 0.1469 0.085 Uiso 1 1 calc R . .
C28 C 0.3139(3) -0.0609(6) 0.1682(2) 0.0554(13) Uani 1 1 d . . .
H28A H 0.2887 -0.0648 0.1213 0.083 Uiso 1 1 calc R . .
H28B H 0.3314 -0.1475 0.1851 0.083 Uiso 1 1 calc R . .
H28C H 0.3636 -0.0039 0.1799 0.083 Uiso 1 1 calc R . .

loop_
_atom_site_aniso_label
_atom_site_aniso_U_11
_atom_site_aniso_U_22
_atom_site_aniso_U_33
_atom_site_aniso_U_23
_atom_site_aniso_U_13
_atom_site_aniso_U_12
Sm 0.03063(12) 0.02622(10) 0.02788(11) -0.00167(9) 0.01019(8) -0.00308(9)
O1 0.0361(16) 0.0312(15) 0.0343(15) 0.0076(12) 0.0122(13) 0.0031(12)
O2 0.0393(18) 0.0333(15) 0.0372(17) -0.0018(13) 0.0016(14) 0.0036(13)
N1 0.043(2) 0.0324(19) 0.037(2) 0.0027(15) 0.0202(17) 0.0068(15)
N2 0.037(2) 0.055(2) 0.0325(19) -0.0144(17) 0.0114(16) -0.0024(18)
Si1 0.0397(7) 0.0368(6) 0.0420(7) 0.0007(6) 0.0165(6) 0.0027(6)
Si2 0.0423(7) 0.0409(7) 0.0360(7) 0.0031(5) 0.0182(6) 0.0030(6)
Si3 0.0444(8) 0.0559(8) 0.0327(7) -0.0114(6) 0.0094(6) -0.0022(6)
Si4 0.0340(7) 0.0505(7) 0.0400(7) -0.0105(6) 0.0120(6) -0.0012(6)
C1 0.051(3) 0.037(2) 0.041(3) 0.0121(19) 0.017(2) 0.005(2)
C2 0.024(2) 0.038(2) 0.029(2) -0.0025(18) 0.0030(16) 0.0009(17)
C3 0.041(3) 0.040(2) 0.045(3) -0.005(2) 0.009(2) -0.003(2)
C4 0.039(3) 0.059(3) 0.051(3) -0.016(3) 0.009(2) 0.004(2)
C5 0.036(3) 0.080(4) 0.039(3) -0.010(3) 0.013(2) -0.004(3)
C6 0.034(2) 0.058(3) 0.033(2) 0.005(2) 0.0088(19) -0.004(2)
C7 0.027(2) 0.039(2) 0.031(2) 0.0044(18) 0.0041(17) -0.0013(17)
C8 0.032(2) 0.035(2) 0.025(2) 0.0089(16) 0.0034(17) -0.0048(17)
C9 0.030(2) 0.045(3) 0.040(3) 0.010(2) 0.0062(19) -0.0055(19)
C10 0.042(3) 0.038(3) 0.051(3) 0.005(2) 0.007(2) -0.015(2)
C11 0.046(3) 0.030(2) 0.045(3) 0.0010(19) 0.005(2) -0.008(2)
C12 0.038(2) 0.026(2) 0.032(2) 0.0056(16) 0.0031(18) -0.0037(17)
C13 0.033(2) 0.029(2) 0.029(2) 0.0056(16) 0.0044(17) -0.0030(16)
C14 0.043(3) 0.0250(19) 0.033(2) 0.0043(17) 0.0061(19) -0.0006(17)
C15 0.050(3) 0.034(2) 0.044(3) -0.004(2) 0.007(2) -0.003(2)
C16 0.069(4) 0.034(3) 0.052(3) -0.007(2) 0.021(3) 0.007(2)
C17 0.055(3) 0.037(2) 0.059(3) 0.000(2) 0.022(3) 0.012(2)
C18 0.038(3) 0.035(2) 0.057(3) 0.001(2) 0.011(2) 0.0023(19)
C19 0.039(3) 0.029(2) 0.037(2) 0.0006(18) 0.0070(19) 0.0009(18)
C20 0.105(5) 0.088(5) 0.042(3) -0.002(3) -0.007(3) 0.049(4)
C21 0.076(4) 0.056(3) 0.042(3) -0.010(2) 0.014(3) 0.015(3)
C22 0.043(3) 0.059(3) 0.047(3) 0.014(2) 0.006(2) 0.003(2)
C23 0.052(3) 0.055(3) 0.063(3) 0.012(3) 0.029(3) 0.013(2)
C24 0.054(3) 0.047(3) 0.055(3) -0.003(2) 0.020(3) -0.010(2)
C25 0.054(3) 0.066(4) 0.058(3) -0.018(3) 0.017(3) -0.010(3)
C26 0.064(4) 0.057(3) 0.055(3) 0.000(3) 0.012(3) 0.014(3)
C27 0.042(3) 0.067(3) 0.053(3) 0.009(3) 0.007(2) 0.001(3)
C28 0.042(3) 0.081(4) 0.046(3) -0.013(3) 0.019(2) 0.001(3)

loop_
_atom_type_symbol
_atom_type_description
_atom_type_scat_dispersion_real
_atom_type_scat_dispersion_imag
_atom_type_scat_source
C C 0.0033 0.0016 'International Tables Vol C Tables 4.2.6.8 and 6.1.1.4'
H H 0.0000 0.0000 'International Tables Vol C Tables 4.2.6.8 and 6.1.1.4'
O O 0.0106 0.0060 'International Tables Vol C Tables 4.2.6.8 and 6.1.1.4'
Sm Sm -0.1638 3.4418 'International Tables Vol C Tables 4.2.6.8 and 6.1.1.4'
Si Si 0.0817 0.0704 'International Tables Vol C Tables 4.2.6.8 and 6.1.1.4'
N N 0.0061 0.0033 'International Tables Vol C Tables 4.2.6.8 and 6.1.1.4'

loop_
_geom_angle_atom_site_label_1
_geom_angle_atom_site_label_2
_geom_angle_atom_site_label_3
_geom_angle
_geom_angle_site_symmetry_1
_geom_angle_site_symmetry_3
_geom_angle_publ_flag
N2 Sm N1 119.07(13) . . ?
N2 Sm C13 117.98(13) . . ?
N1 Sm C13 122.74(13) . . ?
N2 Sm O2 102.70(12) . . ?
N1 Sm O2 90.41(11) . . ?
C13 Sm O2 72.85(11) . . ?
N2 Sm O1 93.96(11) . . ?
N1 Sm O1 108.61(11) . . ?
C13 Sm O1 71.66(11) . . ?
O2 Sm O1 144.51(9) . . ?
N2 Sm Si3 28.94(10) . . ?
N1 Sm Si3 97.55(9) . . ?
C13 Sm Si3 137.21(10) . . ?
O2 Sm Si3 124.96(7) . . ?
O1 Sm Si3 83.01(7) . . ?
N2 Sm Si1 139.82(10) . . ?
N1 Sm Si1 28.29(10) . . ?
C13 Sm Si1 100.15(10) . . ?
O2 Sm Si1 100.12(7) . . ?
O1 Sm Si1 85.97(7) . . ?
Si3 Sm Si1 112.10(3) . . ?
N2 Sm Si2 96.52(9) . . ?
N1 Sm Si2 26.15(10) . . ?
C13 Sm Si2 140.83(10) . . ?
O2 Sm Si2 82.41(7) . . ?
O1 Sm Si2 126.93(6) . . ?
Si3 Sm Si2 81.91(3) . . ?
Si1 Sm Si2 54.42(3) . . ?
N2 Sm Si4 26.18(10) . . ?
N1 Sm Si4 136.31(10) . . ?
C13 Sm Si4 96.24(10) . . ?
O2 Sm Si4 82.51(7) . . ?
O1 Sm Si4 101.44(7) . . ?
Si3 Sm Si4 55.09(3) . . ?
Si1 Sm Si4 163.45(3) . . ?
Si2 Sm Si4 110.33(3) . . ?
C2 O1 C1 116.3(3) . . ?
C2 O1 Sm 113.1(2) . . ?
C1 O1 Sm 125.6(2) . . ?
C20 O2 C19 115.8(4) . . ?
C20 O2 Sm 133.7(3) . . ?
C19 O2 Sm 110.5(2) . . ?
Si2 N1 Si1 131.2(2) . . ?
Si2 N1 Sm 116.99(18) . . ?
Si1 N1 Sm 111.77(19) . . ?
Si3 N2 Si4 132.5(2) . . ?
Si3 N2 Sm 110.11(18) . . ?
Si4 N2 Sm 117.3(2) . . ?
N1 Si1 C21 116.3(2) . . ?
N1 Si1 C22 113.0(2) . . ?
C21 Si1 C22 108.0(3) . . ?
N1 Si1 Sm 39.94(12) . . ?
C21 Si1 Sm 129.60(18) . . ?
C22 Si1 Sm 122.09(18) . . ?
N1 Si2 C24 114.0(2) . . ?
N1 Si2 C23 114.8(2) . . ?
C24 Si2 C23 107.5(2) . . ?
N1 Si2 Sm 36.86(12) . . ?
C24 Si2 Sm 119.37(17) . . ?
C23 Si2 Sm 132.00(18) . . ?
N2 Si3 C26 115.5(2) . . ?
N2 Si3 C25 114.8(2) . . ?
C26 Si3 C25 108.0(3) . . ?
N2 Si3 Sm 40.95(12) . . ?
C26 Si3 Sm 133.10(19) . . ?
C25 Si3 Sm 118.74(18) . . ?
N2 Si4 C28 115.3(2) . . ?
N2 Si4 C27 113.1(2) . . ?
C28 Si4 C27 108.4(2) . . ?
N2 Si4 Sm 36.55(12) . . ?
C28 Si4 Sm 126.58(17) . . ?
C27 Si4 Sm 124.06(18) . . ?
C3 C2 C7 122.4(4) . . ?
C3 C2 O1 119.8(4) . . ?
C7 C2 O1 117.8(3) . . ?
C2 C3 C4 120.1(5) . . ?
C5 C4 C3 119.4(5) . . ?
C4 C5 C6 119.9(4) . . ?
C5 C6 C7 123.3(4) . . ?
C2 C7 C6 114.8(4) . . ?
C2 C7 C8 125.1(4) . . ?
C6 C7 C8 120.0(4) . . ?
C9 C8 C13 121.3(4) . . ?
C9 C8 C7 116.9(4) . . ?
C13 C8 C7 121.8(4) . . ?
C10 C9 C8 120.8(4) . . ?
C9 C10 C11 120.0(4) . . ?
C10 C11 C12 120.1(4) . . ?
C11 C12 C13 121.7(4) . . ?
C11 C12 C14 117.0(4) . . ?
C13 C12 C14 121.3(4) . . ?
C8 C13 C12 116.2(4) . . ?
C8 C13 Sm 122.3(3) . . ?
C12 C13 Sm 121.5(3) . . ?
C19 C14 C15 115.3(4) . . ?
C19 C14 C12 124.6(4) . . ?
C15 C14 C12 120.1(4) . . ?
C16 C15 C14 122.5(5) . . ?
C17 C16 C15 120.1(5) . . ?
C16 C17 C18 119.7(5) . . ?
C17 C18 C19 120.0(5) . . ?
C18 C19 C14 122.4(4) . . ?
C18 C19 O2 118.1(4) . . ?
C14 C19 O2 119.5(4) . . ?

loop_
_geom_bond_atom_site_label_1
_geom_bond_atom_site_label_2
_geom_bond_distance
_geom_bond_site_symmetry_2
_geom_bond_publ_flag
Sm N2 2.303(3) . ?
Sm N1 2.313(3) . ?
Sm C13 2.484(4) . ?
Sm O2 2.496(3) . ?
Sm O1 2.512(3) . ?
Sm Si3 3.2991(14) . ?
Sm Si1 3.3466(13) . ?
Sm Si2 3.4365(13) . ?
Sm Si4 3.4367(13) . ?
O1 C2 1.414(5) . ?
O1 C1 1.458(5) . ?
O2 C20 1.412(6) . ?
O2 C19 1.413(5) . ?
N1 Si2 1.700(4) . ?
N1 Si1 1.708(4) . ?
N2 Si3 1.700(4) . ?
N2 Si4 1.706(4) . ?
Si1 C21 1.871(5) . ?
Si1 C22 1.879(5) . ?
Si2 C24 1.879(5) . ?
Si2 C23 1.884(5) . ?
Si3 C26 1.870(5) . ?
Si3 C25 1.878(5) . ?
Si4 C28 1.875(5) . ?
Si4 C27 1.876(5) . ?
C2 C3 1.393(6) . ?
C2 C7 1.412(6) . ?
C3 C4 1.402(7) . ?
C4 C5 1.377(7) . ?
C5 C6 1.387(7) . ?
C6 C7 1.420(6) . ?
C7 C8 1.503(6) . ?
C8 C9 1.402(6) . ?
C8 C13 1.421(6) . ?
C9 C10 1.385(6) . ?
C10 C11 1.388(7) . ?
C11 C12 1.402(6) . ?
C12 C13 1.431(6) . ?
C12 C14 1.509(6) . ?
C14 C19 1.408(6) . ?
C14 C15 1.412(6) . ?
C15 C16 1.392(7) . ?
C16 C17 1.379(7) . ?
C17 C18 1.382(7) . ?
C18 C19 1.396(6) . ?
